data_4074647
loop_
_publ_author_name
'Shapiro, Pamela J.'
'Zehnder, Ralph'
'Foo, David M.'
'Perrotin, Philippe'
'Budzelaar, Peter H. M.'
'Leitch, Sharon'
'Twamley, Brendan'

_publ_section_title
;
 ansa-Chromocene Complexes. 2. Isocyanide Derivatives of Cr(II) and
 Cr(III), Their Syntheses, X-ray Crystal Structures, and Physical
 Properties
;
_journal_issue 3
_journal_name_full Organometallics
_journal_page_first 719
_journal_paper_doi 10.1021/om050710j
_journal_volume 25
_journal_year 2006
_chemical_formula_moiety 'C25 H29 Cr N'
_chemical_formula_sum 'C25 H29 Cr N'
_chemical_formula_weight 395.49
_chemical_name_common Me4C2Cp2CrCNdimep
_chemical_name_systematic
; 
 ? 
;
_space_group_IT_number 15
_symmetry_cell_setting monoclinic
_symmetry_space_group_name_Hall '-C 2yc'
_symmetry_space_group_name_H-M 'C 1 2/c 1'
_atom_sites_solution_hydrogens geom
_atom_sites_solution_primary direct
_atom_sites_solution_secondary difmap
_audit_creation_method SHELXL-97
_cell_angle_alpha 90.00
_cell_angle_beta 112.64(2)
_cell_angle_gamma 90.00
_cell_formula_units_Z 4
_cell_length_a 10.025(9)
_cell_length_b 27.72(3)
_cell_length_c 7.709(7)
_cell_measurement_reflns_used 844
_cell_measurement_temperature 203(2)
_cell_measurement_theta_max 22.13
_cell_measurement_theta_min 2.32
_cell_volume 1977(3)
_computing_cell_refinement 'Bruker SMART v. 5.625'
_computing_data_collection 'Bruker SMART v. 5.625'
_computing_data_reduction 'Bruker SAINT+ v. 6.22'
_computing_molecular_graphics 'XP, Bruker SHELXTL v. 6.10'
_computing_publication_material 'XCIF, Bruker SHELXTL v. 6.10'
_computing_structure_refinement 'XL, Bruker SHELXTL v. 6.10'
_computing_structure_solution 'XS, Bruker SHELXTL v. 6.10'
_diffrn_ambient_temperature 203(2)
_diffrn_detector_area_resol_mean 8.3
_diffrn_measured_fraction_theta_full 0.997
_diffrn_measured_fraction_theta_max 0.997
_diffrn_measurement_device_type 'Bruker/Siemens SMART APEX'
_diffrn_measurement_method \w
_diffrn_radiation_monochromator graphite
_diffrn_radiation_source 'normal-focus sealed tube'
_diffrn_radiation_type MoK\a
_diffrn_radiation_wavelength 0.71073
_diffrn_reflns_av_R_equivalents 0.1467
_diffrn_reflns_av_sigmaI/netI 0.1399
_diffrn_reflns_limit_h_max 11
_diffrn_reflns_limit_h_min -11
_diffrn_reflns_limit_k_max 27
_diffrn_reflns_limit_k_min -32
_diffrn_reflns_limit_l_max 6
_diffrn_reflns_limit_l_min -9
_diffrn_reflns_number 8234
_diffrn_reflns_theta_full 25.00
_diffrn_reflns_theta_max 24.99
_diffrn_reflns_theta_min 2.32
_diffrn_standards_number 0
_exptl_absorpt_coefficient_mu 0.588
_exptl_absorpt_correction_T_max 0.9826
_exptl_absorpt_correction_T_min 0.8574
_exptl_absorpt_correction_type multi-scan
_exptl_absorpt_process_details 'SADABS; Bruker, 2001'
_exptl_crystal_colour orange
_exptl_crystal_density_diffrn 1.329
_exptl_crystal_density_method 'not measured'
_exptl_crystal_description plate
_exptl_crystal_F_000 840
_exptl_crystal_size_max 0.27
_exptl_crystal_size_mid 0.07
_exptl_crystal_size_min 0.03
_refine_diff_density_max 0.441
_refine_diff_density_min -0.390
_refine_diff_density_rms 0.085
_refine_ls_extinction_method none
_refine_ls_goodness_of_fit_ref 0.934
_refine_ls_hydrogen_treatment constr
_refine_ls_matrix_type full
_refine_ls_number_parameters 128
_refine_ls_number_reflns 1739
_refine_ls_number_restraints 0
_refine_ls_restrained_S_all 0.934
_refine_ls_R_factor_all 0.0996
_refine_ls_R_factor_gt 0.0621
_refine_ls_shift/su_max 0.000
_refine_ls_shift/su_mean 0.000
_refine_ls_structure_factor_coef Fsqd
_refine_ls_weighting_details 'calc w=1/[\s^2^(Fo^2^)+(0.0450P)^2^] where P=(Fo^2^+2Fc^2^)/3'
_refine_ls_weighting_scheme calc
_refine_ls_wR_factor_gt 0.1262
_refine_ls_wR_factor_ref 0.1380
_reflns_number_gt 1064
_reflns_number_total 1739
_reflns_threshold_expression I>2\s(I)
_cod_data_source_file om050710jsi20050816_115950.cif
_cod_data_source_block bt371
_cod_depositor_comments
;
The following automatic conversions were performed:

'_symmetry_cell_setting' value 'Monoclinic' changed to 'monoclinic'
according to /home/saulius/struct/CIF-dictionaries/cif_core.dic
dictionary named 'cif_core.dic' version 2.4.1 from 2010-06-29.

Automatic conversion script
Id: cif_fix_values 1715 2011-07-08 13:25:40Z adriana 
;
_cod_original_sg_symbol_H-M C2/c
_cod_database_code 4074647

loop_
_symmetry_equiv_pos_as_xyz
'x, y, z'
'-x, y, -z+1/2'
'x+1/2, y+1/2, z'
'-x+1/2, y+1/2, -z+1/2'
'-x, -y, -z'
'x, -y, z-1/2'
'-x+1/2, -y+1/2, -z'
'x+1/2, -y+1/2, z-1/2'

loop_
_atom_site_label
_atom_site_type_symbol
_atom_site_fract_x
_atom_site_fract_y
_atom_site_fract_z
_atom_site_U_iso_or_equiv
_atom_site_adp_type
_atom_site_occupancy
_atom_site_symmetry_multiplicity
_atom_site_calc_flag
_atom_site_refinement_flags
C1 C 0.7013(5) 0.33073(17) 0.3080(6) 0.0336(12) Uani 1 1 d .
H1 H 0.7587 0.3438 0.4258 0.040 Uiso 1 1 calc R
C2 C 0.7146(5) 0.28411(18) 0.2474(7) 0.0386(13) Uani 1 1 d .
H2 H 0.7812 0.2604 0.3154 0.046 Uiso 1 1 calc R
C3 C 0.6062(6) 0.27955(17) 0.0609(7) 0.0390(13) Uani 1 1 d .
H3 H 0.5891 0.2517 -0.0144 0.047 Uiso 1 1 calc R
C4 C 0.5313(5) 0.32228(17) 0.0095(6) 0.0336(12) Uani 1 1 d .
H4 H 0.4561 0.3287 -0.1069 0.040 Uiso 1 1 calc R
C5 C 0.5876(5) 0.35551(18) 0.1637(6) 0.0335(12) Uani 1 1 d .
C6 C 0.5334(5) 0.40658(18) 0.1722(6) 0.0382(13) Uani 1 1 d .
C7 C 0.6584(7) 0.44338(19) 0.2152(8) 0.0582(16) Uani 1 1 d .
H7A H 0.7408 0.4327 0.3240 0.087 Uiso 1 1 calc R
H7B H 0.6270 0.4747 0.2407 0.087 Uiso 1 1 calc R
H7C H 0.6857 0.4458 0.1077 0.087 Uiso 1 1 calc R
C8 C 0.4203(6) 0.42029(19) -0.0217(7) 0.0539(16) Uani 1 1 d .
H8A H 0.4632 0.4181 -0.1148 0.081 Uiso 1 1 calc R
H8B H 0.3875 0.4531 -0.0178 0.081 Uiso 1 1 calc R
H8C H 0.3388 0.3984 -0.0550 0.081 Uiso 1 1 calc R
C9 C 0.5000 0.2258(3) 0.2500 0.0310(17) Uani 1 2 d S
C10 C 0.5000 0.1339(3) 0.2500 0.0361(18) Uani 1 2 d S
C11 C 0.5574(5) 0.10827(19) 0.1361(6) 0.0348(13) Uani 1 1 d .
C12 C 0.5578(6) 0.0583(2) 0.1402(7) 0.0487(16) Uani 1 1 d .
H12 H 0.5981 0.0410 0.0671 0.058 Uiso 1 1 calc R
C13 C 0.5000 0.0334(3) 0.2500 0.056(2) Uani 1 2 d S
H13 H 0.5000 -0.0005 0.2500 0.067 Uiso 1 2 calc SR
C14 C 0.6183(6) 0.1366(2) 0.0164(7) 0.0558(16) Uani 1 1 d .
H14A H 0.6489 0.1146 -0.0589 0.084 Uiso 1 1 calc R
H14B H 0.7006 0.1554 0.0967 0.084 Uiso 1 1 calc R
H14C H 0.5447 0.1581 -0.0657 0.084 Uiso 1 1 calc R
Cr1 Cr 0.5000 0.29409(4) 0.2500 0.0243(3) Uani 1 2 d S
N1 N 0.5000 0.1827(2) 0.2500 0.0387(15) Uani 1 2 d S

loop_
_atom_site_aniso_label
_atom_site_aniso_U_11
_atom_site_aniso_U_22
_atom_site_aniso_U_33
_atom_site_aniso_U_23
_atom_site_aniso_U_13
_atom_site_aniso_U_12
C1 0.029(3) 0.041(3) 0.029(3) 0.000(2) 0.009(2) -0.006(2)
C2 0.034(3) 0.040(3) 0.045(3) 0.009(2) 0.019(2) 0.004(2)
C3 0.047(3) 0.032(3) 0.042(3) -0.003(2) 0.021(3) -0.001(2)
C4 0.037(3) 0.038(3) 0.022(2) 0.000(2) 0.007(2) 0.002(2)
C5 0.037(3) 0.038(3) 0.027(3) 0.001(2) 0.014(2) 0.000(2)
C6 0.048(3) 0.032(3) 0.035(3) 0.004(2) 0.016(3) 0.002(2)
C7 0.077(4) 0.039(4) 0.070(4) 0.003(3) 0.040(4) -0.001(3)
C8 0.067(4) 0.050(4) 0.036(3) 0.014(3) 0.011(3) 0.022(3)
C9 0.025(4) 0.030(4) 0.026(4) 0.000 -0.003(3) 0.000
C10 0.038(4) 0.027(4) 0.032(4) 0.000 0.002(3) 0.000
C11 0.037(3) 0.039(3) 0.024(3) -0.003(2) 0.005(2) -0.001(2)
C12 0.051(4) 0.042(4) 0.038(3) -0.008(3) 0.002(3) 0.010(3)
C13 0.075(6) 0.028(5) 0.045(5) 0.000 0.001(5) 0.000
C14 0.064(4) 0.064(4) 0.044(3) -0.003(3) 0.026(3) 0.006(3)
Cr1 0.0245(6) 0.0276(7) 0.0166(5) 0.000 0.0031(4) 0.000
N1 0.041(4) 0.038(4) 0.038(4) 0.000 0.016(3) 0.000

loop_
_atom_type_symbol
_atom_type_description
_atom_type_scat_dispersion_real
_atom_type_scat_dispersion_imag
_atom_type_scat_source
C C 0.0033 0.0016 'International Tables Vol C Tables 4.2.6.8 and 6.1.1.4'
H H 0.0000 0.0000 'International Tables Vol C Tables 4.2.6.8 and 6.1.1.4'
N N 0.0061 0.0033 'International Tables Vol C Tables 4.2.6.8 and 6.1.1.4'
Cr Cr 0.3209 0.6236 'International Tables Vol C Tables 4.2.6.8 and 6.1.1.4'

loop_
_geom_angle_atom_site_label_1
_geom_angle_atom_site_label_2
_geom_angle_atom_site_label_3
_geom_angle
_geom_angle_site_symmetry_1
_geom_angle_site_symmetry_3
C2 C1 C5 109.6(4) . .
C2 C1 Cr1 72.3(3) . .
C5 C1 Cr1 70.1(3) . .
C2 C1 H1 125.2 . .
C5 C1 H1 125.2 . .
Cr1 C1 H1 124.0 . .
C1 C2 C3 106.5(4) . .
C1 C2 Cr1 70.0(3) . .
C3 C2 Cr1 69.6(3) . .
C1 C2 H2 126.8 . .
C3 C2 H2 126.8 . .
Cr1 C2 H2 125.2 . .
C4 C3 C2 109.3(4) . .
C4 C3 Cr1 71.1(3) . .
C2 C3 Cr1 71.7(3) . .
C4 C3 H3 125.3 . .
C2 C3 H3 125.3 . .
Cr1 C3 H3 123.5 . .
C3 C4 C5 108.4(4) . .
C3 C4 Cr1 71.5(3) . .
C5 C4 Cr1 70.1(3) . .
C3 C4 H4 125.8 . .
C5 C4 H4 125.8 . .
Cr1 C4 H4 124.2 . .
C1 C5 C4 106.1(4) . .
C1 C5 C6 127.2(4) . .
C4 C5 C6 126.6(4) . .
C1 C5 Cr1 71.0(3) . .
C4 C5 Cr1 70.7(3) . .
C6 C5 Cr1 122.0(3) . .
C5 C6 C8 109.2(4) . .
C5 C6 C7 110.3(4) . .
C8 C6 C7 106.2(4) . .
C5 C6 C6 107.1(3) . 2_655
C8 C6 C6 111.6(5) . 2_655
C7 C6 C6 112.4(4) . 2_655
C6 C7 H7A 109.5 . .
C6 C7 H7B 109.5 . .
H7A C7 H7B 109.5 . .
C6 C7 H7C 109.5 . .
H7A C7 H7C 109.5 . .
H7B C7 H7C 109.5 . .
C6 C8 H8A 109.5 . .
C6 C8 H8B 109.5 . .
H8A C8 H8B 109.5 . .
C6 C8 H8C 109.5 . .
H8A C8 H8C 109.5 . .
H8B C8 H8C 109.5 . .
N1 C9 Cr1 180.0 . .
N1 C10 C11 120.2(3) . 2_655
N1 C10 C11 120.2(3) . .
C11 C10 C11 119.5(7) 2_655 .
C12 C11 C10 119.2(5) . .
C12 C11 C14 122.4(5) . .
C10 C11 C14 118.4(5) . .
C13 C12 C11 121.0(6) . .
C13 C12 H12 119.5 . .
C11 C12 H12 119.5 . .
C12 C13 C12 120.1(8) 2_655 .
C12 C13 H13 119.9 2_655 .
C12 C13 H13 119.9 . .
C11 C14 H14A 109.5 . .
C11 C14 H14B 109.5 . .
H14A C14 H14B 109.5 . .
C11 C14 H14C 109.5 . .
H14A C14 H14C 109.5 . .
H14B C14 H14C 109.5 . .
C9 Cr1 C5 142.85(13) . 2_655
C9 Cr1 C5 142.85(13) . .
C5 Cr1 C5 74.3(3) 2_655 .
C9 Cr1 C4 111.38(12) . 2_655
C5 Cr1 C4 39.23(16) 2_655 2_655
C5 Cr1 C4 101.15(19) . 2_655
C9 Cr1 C4 111.38(12) . .
C5 Cr1 C4 101.15(19) 2_655 .
C5 Cr1 C4 39.23(16) . .
C4 Cr1 C4 137.2(2) 2_655 .
C9 Cr1 C1 118.23(13) . .
C5 Cr1 C1 91.4(2) 2_655 .
C5 Cr1 C1 38.87(17) . .
C4 Cr1 C1 94.97(19) 2_655 .
C4 Cr1 C1 64.44(17) . .
C9 Cr1 C1 118.23(13) . 2_655
C5 Cr1 C1 38.87(17) 2_655 2_655
C5 Cr1 C1 91.4(2) . 2_655
C4 Cr1 C1 64.44(17) 2_655 2_655
C4 Cr1 C1 94.97(19) . 2_655
C1 Cr1 C1 123.5(3) . 2_655
C9 Cr1 C3 79.19(13) . 2_655
C5 Cr1 C3 64.38(18) 2_655 2_655
C5 Cr1 C3 137.00(18) . 2_655
C4 Cr1 C3 37.40(17) 2_655 2_655
C4 Cr1 C3 158.60(19) . 2_655
C1 Cr1 C3 128.26(18) . 2_655
C1 Cr1 C3 63.78(19) 2_655 2_655
C9 Cr1 C3 79.19(13) . .
C5 Cr1 C3 137.00(18) 2_655 .
C5 Cr1 C3 64.38(18) . .
C4 Cr1 C3 158.60(19) 2_655 .
C4 Cr1 C3 37.40(17) . .
C1 Cr1 C3 63.78(19) . .
C1 Cr1 C3 128.26(18) 2_655 .
C3 Cr1 C3 158.4(3) 2_655 .
C9 Cr1 C2 82.70(13) . 2_655
C5 Cr1 C2 64.66(18) 2_655 2_655
C5 Cr1 C2 129.09(19) . 2_655
C4 Cr1 C2 64.15(18) 2_655 2_655
C4 Cr1 C2 121.91(18) . 2_655
C1 Cr1 C2 155.69(19) . 2_655
C1 Cr1 C2 37.70(17) 2_655 2_655
C3 Cr1 C2 38.76(18) 2_655 2_655
C3 Cr1 C2 137.06(18) . 2_655
C9 Cr1 C2 82.70(13) . .
C5 Cr1 C2 129.09(19) 2_655 .
C5 Cr1 C2 64.66(18) . .
C4 Cr1 C2 121.91(18) 2_655 .
C4 Cr1 C2 64.15(18) . .
C1 Cr1 C2 37.70(17) . .
C1 Cr1 C2 155.69(19) 2_655 .
C3 Cr1 C2 137.06(18) 2_655 .
C3 Cr1 C2 38.76(18) . .
C2 Cr1 C2 165.4(3) 2_655 .
C9 N1 C10 180.000(1) . .

loop_
_geom_bond_atom_site_label_1
_geom_bond_atom_site_label_2
_geom_bond_distance
_geom_bond_site_symmetry_2
C1 C2 1.397(6) .
C1 C5 1.425(6) .
C1 Cr1 2.147(5) .
C1 H1 0.9400 .
C2 C3 1.436(6) .
C2 Cr1 2.176(5) .
C2 H2 0.9400 .
C3 C4 1.376(6) .
C3 Cr1 2.149(5) .
C3 H3 0.9400 .
C4 C5 1.437(6) .
C4 Cr1 2.144(5) .
C4 H4 0.9400 .
C5 C6 1.527(7) .
C5 Cr1 2.136(5) .
C6 C8 1.536(6) .
C6 C7 1.550(7) .
C6 C6 1.583(10) 2_655
C7 H7A 0.9700 .
C7 H7B 0.9700 .
C7 H7C 0.9700 .
C8 H8A 0.9700 .
C8 H8B 0.9700 .
C8 H8C 0.9700 .
C9 N1 1.195(7) .
C9 Cr1 1.892(7) .
C10 N1 1.351(8) .
C10 C11 1.413(6) 2_655
C10 C11 1.413(6) .
C11 C12 1.386(7) .
C11 C14 1.509(7) .
C12 C13 1.380(6) .
C12 H12 0.9400 .
C13 C12 1.380(6) 2_655
C13 H13 0.9400 .
C14 H14A 0.9700 .
C14 H14B 0.9700 .
C14 H14C 0.9700 .
Cr1 C5 2.136(5) 2_655
Cr1 C4 2.144(5) 2_655
Cr1 C1 2.147(5) 2_655
Cr1 C3 2.149(5) 2_655
Cr1 C2 2.176(5) 2_655
